data_2241135
loop_
_publ_author_name
'Sollert, Carina'
'Orthaber, Andreas'
'Pilarski, Lukasz T.'

_publ_section_title
;
 Crystal structure of
 acetonitrile[\h^6^-1-methyl-4-(1-methylethyl)benzene][1-(pyrimidin-2-yl)-3<i>H</i>-indol-1-ium-2-yl-\k^2^<i>N</i>,<i>C</i>]ruthenium(II)
 bis(hexafluoridoantimonate)
;
_journal_coeditor_code IS5413
_journal_issue 10
_journal_name_full 'Acta Crystallographica Section E'
_journal_page_first 1190
_journal_page_last 1192
_journal_paper_doi 10.1107/S2056989015016710
_journal_volume 71
_journal_year 2015
_chemical_formula_iupac '[Ru (C10 H14) (C12 H9 N3) (C2 H3 N)] [Sb F6]2'
_chemical_formula_moiety 'C24 H26 N4 Ru 2+, 2(F6 Sb -) '
_chemical_formula_sum 'C24 H26 F12 N4 Ru Sb2'
_chemical_formula_weight 943.06
_chemical_name_systematic
;Acetonitrile[\h^6^-1-methyl-4-(1-methylethyl)benzene][1-(pyrimidin-2-yl)-3<i>H</i>-indol-1-ium-2-yl-\k^2^<i>N</i>,<i>C</i>]ruthenium(II)
bis(hexafluoridoantimonate)
;
_space_group_crystal_system orthorhombic
_space_group_IT_number 61
_space_group_name_Hall '-P 2ac 2ab'
_space_group_name_H-M_alt 'P b c a'
_symmetry_space_group_name_Hall '-P 2ac 2ab'
_symmetry_space_group_name_H-M 'P b c a'
_atom_sites_solution_hydrogens geom
_audit_creation_method SHELXL-2014
_cell_angle_alpha 90
_cell_angle_beta 90
_cell_angle_gamma 90
_cell_formula_units_Z 8
_cell_length_a 16.6046(8)
_cell_length_b 15.5955(7)
_cell_length_c 23.2786(12)
_cell_measurement_reflns_used 4920
_cell_measurement_temperature 100(2)
_cell_measurement_theta_max 25.242
_cell_measurement_theta_min 1.750
_cell_volume 6028.2(5)
_computing_cell_refinement
;
SAINT (Bruker, 2012)
;
_computing_data_collection
;
APEX2  (Bruker, 2012)
;
_computing_data_reduction
;
SAINT (Bruker, 2012)
;
_computing_molecular_graphics
;
ORTEP-3 for Windows (Farrugia, 2012)
;
_computing_publication_material
;
SHELXL2014 (Sheldrick, 2015)
;
_computing_structure_refinement
;
SHELXL2014 (Sheldrick, 2015)
;
_computing_structure_solution
;
SHELXS97 (Sheldrick, 2008)
;
_diffrn_ambient_temperature 100(2)
_diffrn_measured_fraction_theta_full 0.999
_diffrn_measured_fraction_theta_max 0.990
_diffrn_measurement_device_type 'BrukerAPEXII with CCD'
_diffrn_measurement_method '\w scans'
_diffrn_radiation_monochromator graphite
_diffrn_radiation_source 'fine-focus sealed tube'
_diffrn_radiation_type MoK\a
_diffrn_radiation_wavelength 0.71073
_diffrn_reflns_av_R_equivalents 0.0540
_diffrn_reflns_limit_h_max 20
_diffrn_reflns_limit_h_min -21
_diffrn_reflns_limit_k_max 19
_diffrn_reflns_limit_k_min -19
_diffrn_reflns_limit_l_max 27
_diffrn_reflns_limit_l_min -29
_diffrn_reflns_number 27645
_diffrn_reflns_theta_full 25.242
_diffrn_reflns_theta_max 27.196
_diffrn_reflns_theta_min 1.750
_exptl_absorpt_coefficient_mu 2.371
_exptl_absorpt_correction_T_max 0.7455
_exptl_absorpt_correction_T_min 0.5776
_exptl_absorpt_correction_type multi-scan
_exptl_absorpt_process_details
;
(SADABS; Sheldrick, 1996)
;
_exptl_crystal_colour green
_exptl_crystal_density_diffrn 2.078
_exptl_crystal_description plate
_exptl_crystal_F_000 3616
_exptl_crystal_size_max 0.18
_exptl_crystal_size_mid 0.17
_exptl_crystal_size_min 0.08
_refine_diff_density_max 0.886
_refine_diff_density_min -1.002
_refine_ls_extinction_method none
_refine_ls_goodness_of_fit_ref 1.011
_refine_ls_hydrogen_treatment constr
_refine_ls_matrix_type full
_refine_ls_number_parameters 392
_refine_ls_number_reflns 6643
_refine_ls_number_restraints 0
_refine_ls_restrained_S_all 1.011
_refine_ls_R_factor_all 0.0575
_refine_ls_R_factor_gt 0.0334
_refine_ls_shift/su_max 0.002
_refine_ls_shift/su_mean 0.000
_refine_ls_structure_factor_coef Fsqd
_refine_ls_weighting_details 'w=1/[\s^2^(Fo^2^)+(0.0294P)^2^+2.8958P] where P=(Fo^2^+2Fc^2^)/3'
_refine_ls_weighting_scheme calc
_refine_ls_wR_factor_gt 0.0653
_refine_ls_wR_factor_ref 0.0740
_reflns_number_gt 4920
_reflns_number_total 6643
_reflns_threshold_expression 'I > 2\s(I)'
_cod_data_source_file is5413sup1.cif
_cod_data_source_block I
_cod_database_code 2241135
_shelx_space_group_comment
;
The symmetry employed for this shelxl refinement is uniquely defined
by the following loop, which should always be used as a source of
symmetry information in preference to the above space-group names.
They are only intended as comments.
;
_shelxl_version_number 2.014

loop_
_space_group_symop_operation_xyz
'x, y, z'
'x+1/2, -y+1/2, -z'
'-x, y+1/2, -z+1/2'
'-x+1/2, -y, z+1/2'
'-x, -y, -z'
'-x-1/2, y-1/2, z'
'x, -y-1/2, z-1/2'
'x-1/2, y, -z-1/2'

loop_
_atom_site_type_symbol
_atom_site_label
_atom_site_fract_x
_atom_site_fract_y
_atom_site_fract_z
_atom_site_U_iso_or_equiv
_atom_site_adp_type
_atom_site_calc_flag
_atom_site_occupancy
Ru Ru1 0.93384(2) 0.22549(2) 0.87058(2) 0.01738(8) Uani d 1
Sb Sb1 0.85442(2) -0.13417(2) 0.94657(2) 0.02309(8) Uani d 1
Sb Sb2 0.78888(2) 0.49530(2) 0.71378(2) 0.02768(8) Uani d 1
F F1 0.89213(19) -0.09995(16) 1.01877(12) 0.0461(8) Uani d 1
F F2 0.93350(14) -0.06576(14) 0.91106(11) 0.0282(6) Uani d 1
F F3 0.77479(15) -0.20299(16) 0.98028(12) 0.0372(7) Uani d 1
F F4 0.92598(15) -0.22620(14) 0.94954(12) 0.0359(6) Uani d 1
F F5 0.82004(18) -0.1684(2) 0.87420(12) 0.0517(8) Uani d 1
F F6 0.78500(18) -0.04062(18) 0.94558(15) 0.0605(10) Uani d 1
F F7 0.7883(2) 0.37969(16) 0.69278(13) 0.0558(9) Uani d 1
F F8 0.7572(2) 0.46434(18) 0.78733(12) 0.0538(9) Uani d 1
F F9 0.79200(19) 0.61114(16) 0.73516(12) 0.0464(8) Uani d 1
F F10 0.6831(2) 0.5081(2) 0.69167(18) 0.0795(12) Uani d 1
F F11 0.89525(19) 0.48324(19) 0.73806(18) 0.0732(11) Uani d 1
F F12 0.8239(3) 0.5243(2) 0.64075(14) 0.0872(14) Uani d 1
N N1 0.90603(19) 0.3372(2) 0.96626(14) 0.0178(7) Uani d 1
N N2 0.8897(2) 0.2522(2) 1.04905(14) 0.0214(8) Uani d 1
N N3 0.91640(18) 0.1923(2) 0.95632(14) 0.0176(7) Uani d 1
N N5 1.0551(2) 0.2291(2) 0.88533(14) 0.0210(8) Uani d 1
C C2 0.9204(2) 0.3380(3) 0.90940(18) 0.0206(9) Uani d 1
C C3 0.9232(3) 0.4290(2) 0.89077(17) 0.0223(9) Uani d 1
H H3A 0.8806 0.4410 0.8621 0.027 Uiso calc 1
H H3B 0.9762 0.4431 0.8738 0.027 Uiso calc 1
C C4 0.9091(2) 0.4796(2) 0.94537(18) 0.0214(9) Uani d 1
C C5 0.9052(3) 0.5662(3) 0.95639(19) 0.0263(10) Uani d 1
H H5 0.9146 0.6068 0.9267 0.032 Uiso calc 1
C C6 0.8872(3) 0.5931(3) 1.0116(2) 0.0281(10) Uani d 1
H H6 0.8847 0.6528 1.0196 0.034 Uiso calc 1
C C7 0.8729(3) 0.5347(3) 1.05571(19) 0.0267(10) Uani d 1
H H7 0.8592 0.5549 1.0930 0.032 Uiso calc 1
C C8 0.8786(2) 0.4467(3) 1.04542(18) 0.0223(9) Uani d 1
H H8 0.8703 0.4058 1.0751 0.027 Uiso calc 1
C C9 0.8969(2) 0.4222(2) 0.99016(18) 0.0191(9) Uani d 1
C C10 0.9032(2) 0.2573(2) 0.99352(18) 0.0190(9) Uani d 1
C C11 0.8882(2) 0.1724(3) 1.07022(18) 0.0230(9) Uani d 1
H H11 0.8788 0.1650 1.1102 0.028 Uiso calc 1
C C12 0.8997(2) 0.1006(3) 1.03687(17) 0.0229(9) Uani d 1
H H12 0.8967 0.0446 1.0527 0.028 Uiso calc 1
C C13 0.9157(2) 0.1136(2) 0.97918(18) 0.0219(9) Uani d 1
H H13 0.9264 0.0655 0.9553 0.026 Uiso calc 1
C C27 1.1233(3) 0.2267(2) 0.88601(17) 0.0209(9) Uani d 1
C C28 1.2103(3) 0.2249(3) 0.8860(2) 0.0326(11) Uani d 1
H H28A 1.2303 0.2392 0.8476 0.049 Uiso calc 1
H H28B 1.2289 0.1674 0.8967 0.049 Uiso calc 1
H H28C 1.2307 0.2668 0.9138 0.049 Uiso calc 1
C C50 0.9606(3) 0.2124(3) 0.77680(18) 0.0247(10) Uani d 1
C C51 0.9519(3) 0.1264(3) 0.79863(17) 0.0241(10) Uani d 1
H H51 0.9932 0.0856 0.7916 0.029 Uiso calc 1
C C52 0.8850(3) 0.1023(3) 0.82936(17) 0.0227(9) Uani d 1
H H52 0.8808 0.0452 0.8433 0.027 Uiso calc 1
C C53 0.8216(2) 0.1625(3) 0.84050(18) 0.0207(9) Uani d 1
C C54 0.8274(2) 0.2446(2) 0.81594(16) 0.0196(9) Uani d 1
H H54 0.7842 0.2840 0.8205 0.024 Uiso calc 1
C C55 0.8962(2) 0.2697(3) 0.78465(17) 0.0213(9) Uani d 1
H H55 0.8990 0.3257 0.7687 0.026 Uiso calc 1
C C56 1.0360(3) 0.2354(3) 0.74384(19) 0.0305(11) Uani d 1
H H56 1.0823 0.2063 0.7631 0.037 Uiso calc 1
C C57 1.0281(3) 0.1975(3) 0.6834(2) 0.0448(14) Uani d 1
H H57A 1.0189 0.1355 0.6861 0.067 Uiso calc 1
H H57B 1.0777 0.2083 0.6617 0.067 Uiso calc 1
H H57C 0.9825 0.2244 0.6635 0.067 Uiso calc 1
C C58 1.0541(3) 0.3316(3) 0.7425(2) 0.0445(13) Uani d 1
H H58A 1.1071 0.3411 0.7252 0.067 Uiso calc 1
H H58C 1.0539 0.3542 0.7818 0.067 Uiso calc 1
H H58B 1.0129 0.3611 0.7198 0.067 Uiso calc 1
C C59 0.7499(3) 0.1355(3) 0.87511(19) 0.0283(10) Uani d 1
H H59C 0.7273 0.1855 0.8949 0.042 Uiso calc 1
H H59B 0.7664 0.0926 0.9035 0.042 Uiso calc 1
H H59A 0.7091 0.1108 0.8496 0.042 Uiso calc 1

loop_
_atom_site_aniso_label
_atom_site_aniso_U_11
_atom_site_aniso_U_22
_atom_site_aniso_U_33
_atom_site_aniso_U_12
_atom_site_aniso_U_13
_atom_site_aniso_U_23
Ru1 0.01528(16) 0.01805(16) 0.01879(17) 0.00165(13) 0.00117(14) -0.00097(14)
Sb1 0.01982(15) 0.02391(15) 0.02554(16) 0.00207(12) 0.00044(13) 0.00291(13)
Sb2 0.03160(17) 0.02741(16) 0.02404(16) 0.00270(13) 0.00236(13) -0.00066(13)
F1 0.073(2) 0.0358(15) 0.0295(16) -0.0094(15) 0.0018(15) -0.0053(13)
F2 0.0254(13) 0.0237(12) 0.0354(15) -0.0027(11) -0.0018(12) 0.0042(11)
F3 0.0258(15) 0.0391(15) 0.0466(17) -0.0006(12) 0.0117(13) 0.0062(13)
F4 0.0288(15) 0.0234(13) 0.0557(18) 0.0042(11) 0.0071(13) 0.0046(13)
F5 0.0488(19) 0.075(2) 0.0315(17) -0.0302(17) -0.0106(14) 0.0072(15)
F6 0.0386(18) 0.0464(17) 0.096(3) 0.0217(14) 0.0235(18) 0.0285(18)
F7 0.089(3) 0.0309(16) 0.0481(19) 0.0035(15) 0.0041(18) -0.0131(14)
F8 0.082(2) 0.0438(17) 0.0351(17) -0.0126(17) 0.0162(16) 0.0004(14)
F9 0.068(2) 0.0297(15) 0.0410(17) -0.0018(14) 0.0026(16) 0.0015(13)
F10 0.055(2) 0.085(3) 0.098(3) 0.011(2) -0.041(2) -0.017(2)
F11 0.0317(18) 0.0531(19) 0.135(4) 0.0016(15) -0.007(2) 0.019(2)
F12 0.164(4) 0.055(2) 0.042(2) 0.028(2) 0.048(2) 0.0118(17)
N1 0.0178(17) 0.0198(17) 0.0158(18) 0.0006(14) 0.0008(14) -0.0036(14)
N2 0.0171(18) 0.0243(19) 0.023(2) 0.0003(15) -0.0010(15) -0.0002(16)
N3 0.0131(17) 0.0188(17) 0.0209(19) 0.0016(13) 0.0025(14) -0.0020(15)
N5 0.023(2) 0.0222(18) 0.0182(19) 0.0017(15) 0.0006(15) -0.0003(15)
C2 0.010(2) 0.027(2) 0.024(2) 0.0011(16) -0.0018(17) -0.0022(18)
C3 0.025(2) 0.025(2) 0.017(2) -0.0011(18) 0.0005(18) 0.0039(18)
C4 0.014(2) 0.023(2) 0.027(2) 0.0000(16) -0.0017(18) -0.0017(19)
C5 0.022(2) 0.027(2) 0.030(3) 0.0025(18) -0.0022(19) 0.003(2)
C6 0.024(2) 0.025(2) 0.035(3) 0.0022(19) -0.002(2) -0.009(2)
C7 0.025(2) 0.028(2) 0.027(2) -0.0029(19) 0.002(2) -0.008(2)
C8 0.020(2) 0.022(2) 0.024(2) -0.0023(17) 0.0005(18) -0.0019(19)
C9 0.013(2) 0.019(2) 0.025(2) -0.0008(16) -0.0015(17) -0.0016(18)
C10 0.0097(19) 0.025(2) 0.022(2) -0.0012(16) -0.0028(17) -0.0017(18)
C11 0.020(2) 0.030(2) 0.020(2) 0.0007(18) -0.0028(18) 0.0031(19)
C12 0.022(2) 0.027(2) 0.020(2) -0.0031(18) -0.0039(18) 0.0056(19)
C13 0.020(2) 0.020(2) 0.026(2) 0.0012(16) -0.0060(19) -0.0006(18)
C27 0.026(2) 0.020(2) 0.017(2) -0.0017(18) 0.0019(18) -0.0029(17)
C28 0.020(2) 0.043(3) 0.035(3) -0.005(2) 0.002(2) -0.007(2)
C50 0.024(2) 0.032(2) 0.018(2) 0.0057(19) -0.0021(18) -0.0047(19)
C51 0.026(2) 0.027(2) 0.019(2) 0.0100(18) -0.0035(18) -0.0101(19)
C52 0.027(2) 0.022(2) 0.020(2) -0.0010(18) -0.0037(19) -0.0070(18)
C53 0.015(2) 0.025(2) 0.022(2) 0.0001(17) -0.0028(18) -0.0043(18)
C54 0.016(2) 0.025(2) 0.017(2) 0.0041(17) -0.0047(17) -0.0043(18)
C55 0.024(2) 0.024(2) 0.016(2) 0.0022(18) -0.0005(18) 0.0024(18)
C56 0.026(2) 0.043(3) 0.022(2) 0.005(2) 0.007(2) 0.003(2)
C57 0.045(3) 0.066(4) 0.023(3) 0.003(3) 0.014(2) 0.001(3)
C58 0.036(3) 0.053(3) 0.045(3) -0.004(3) 0.013(3) 0.001(3)
C59 0.026(2) 0.028(2) 0.031(3) -0.006(2) -0.001(2) -0.001(2)

loop_
_atom_type_symbol
_atom_type_description
_atom_type_scat_dispersion_real
_atom_type_scat_dispersion_imag
_atom_type_scat_source
C C 0.0033 0.0016 'International Tables Vol C Tables 4.2.6.8 and 6.1.1.4'
H H 0.0000 0.0000 'International Tables Vol C Tables 4.2.6.8 and 6.1.1.4'
N N 0.0061 0.0033 'International Tables Vol C Tables 4.2.6.8 and 6.1.1.4'
F F 0.0171 0.0103 'International Tables Vol C Tables 4.2.6.8 and 6.1.1.4'
Ru Ru -1.2594 0.8363 'International Tables Vol C Tables 4.2.6.8 and 6.1.1.4'
Sb Sb -0.5866 1.5461 'International Tables Vol C Tables 4.2.6.8 and 6.1.1.4'

loop_
_geom_angle_atom_site_label_1
_geom_angle_atom_site_label_2
_geom_angle_atom_site_label_3
_geom_angle
C2 Ru1 N5 90.54(14)
C2 Ru1 N3 76.59(15)
N5 Ru1 N3 89.02(13)
C2 Ru1 C54 93.05(15)
N5 Ru1 C54 152.34(14)
N3 Ru1 C54 118.48(14)
C2 Ru1 C55 96.00(16)
N5 Ru1 C55 115.03(14)
N3 Ru1 C55 155.13(14)
C54 Ru1 C55 37.32(15)
C2 Ru1 C53 116.11(15)
N5 Ru1 C53 153.20(14)
N3 Ru1 C53 94.33(14)
C54 Ru1 C53 37.11(14)
C55 Ru1 C53 67.31(15)
C2 Ru1 C50 123.14(16)
N5 Ru1 C50 88.31(14)
N3 Ru1 C50 160.11(14)
C54 Ru1 C50 66.88(15)
C55 Ru1 C50 36.89(14)
C53 Ru1 C50 79.57(15)
C2 Ru1 C52 152.89(15)
N5 Ru1 C52 116.18(14)
N3 Ru1 C52 98.24(14)
C54 Ru1 C52 65.67(15)
C55 Ru1 C52 77.44(15)
C53 Ru1 C52 37.03(14)
C50 Ru1 C52 65.55(15)
C2 Ru1 C51 160.05(16)
N5 Ru1 C51 90.72(14)
N3 Ru1 C51 123.34(14)
C54 Ru1 C51 76.96(15)
C55 Ru1 C51 65.56(15)
C53 Ru1 C51 65.32(15)
C50 Ru1 C51 37.03(15)
C52 Ru1 C51 34.79(15)
F5 Sb1 F6 91.35(15)
F5 Sb1 F4 90.48(13)
F6 Sb1 F4 178.08(15)
F5 Sb1 F1 178.35(14)
F6 Sb1 F1 89.71(14)
F4 Sb1 F1 88.45(12)
F5 Sb1 F3 89.91(12)
F6 Sb1 F3 90.98(12)
F4 Sb1 F3 89.61(11)
F1 Sb1 F3 91.34(12)
F5 Sb1 F2 88.79(11)
F6 Sb1 F2 88.99(11)
F4 Sb1 F2 90.46(10)
F1 Sb1 F2 89.96(12)
F3 Sb1 F2 178.70(12)
F10 Sb2 F12 91.0(2)
F10 Sb2 F8 90.89(17)
F12 Sb2 F8 178.02(18)
F10 Sb2 F11 178.52(18)
F12 Sb2 F11 90.30(19)
F8 Sb2 F11 87.86(17)
F10 Sb2 F7 91.56(15)
F12 Sb2 F7 89.85(14)
F8 Sb2 F7 89.37(13)
F11 Sb2 F7 89.24(15)
F10 Sb2 F9 89.76(14)
F12 Sb2 F9 89.97(14)
F8 Sb2 F9 90.77(12)
F11 Sb2 F9 89.45(14)
F7 Sb2 F9 178.67(15)
C27 N5 Ru1 170.4(3)
C55 C50 C51 117.9(4)
C55 C50 C56 123.1(4)
C51 C50 C56 118.9(4)
C55 C50 Ru1 70.4(2)
C51 C50 Ru1 73.8(2)
C56 C50 Ru1 129.7(3)
C52 C51 C50 121.4(4)
C52 C51 Ru1 72.5(2)
C50 C51 Ru1 69.2(2)
C52 C51 H51 119.3
C50 C51 H51 119.3
Ru1 C51 H51 132.0
C51 C52 C53 120.5(4)
C51 C52 Ru1 72.7(2)
C53 C52 Ru1 68.6(2)
C51 C52 H52 119.7
C53 C52 H52 119.7
Ru1 C52 H52 131.8
C54 C53 C52 118.2(4)
C54 C53 C59 122.0(4)
C52 C53 C59 119.8(4)
C54 C53 Ru1 70.6(2)
C52 C53 Ru1 74.3(2)
C59 C53 Ru1 128.4(3)
C53 C54 C55 121.3(4)
C53 C54 Ru1 72.3(2)
C55 C54 Ru1 71.7(2)
C53 C54 H54 119.4
C55 C54 H54 119.4
Ru1 C54 H54 129.0
C50 C55 C54 120.5(4)
C50 C55 Ru1 72.7(2)
C54 C55 Ru1 71.0(2)
C50 C55 H55 119.8
C54 C55 H55 119.8
Ru1 C55 H55 128.8
C53 C59 H59C 109.5
C53 C59 H59B 109.5
H59C C59 H59B 109.5
C53 C59 H59A 109.5
H59C C59 H59A 109.5
H59B C59 H59A 109.5
C50 C56 C58 113.9(4)
C50 C56 C57 107.7(4)
C58 C56 C57 112.1(4)
C50 C56 H56 107.6
C58 C56 H56 107.6
C57 C56 H56 107.6
C56 C57 H57A 109.5
C56 C57 H57B 109.5
H57A C57 H57B 109.5
C56 C57 H57C 109.5
H57A C57 H57C 109.5
H57B C57 H57C 109.5
C56 C58 H58A 109.5
C56 C58 H58C 109.5
H58A C58 H58C 109.5
C56 C58 H58B 109.5
H58A C58 H58B 109.5
H58C C58 H58B 109.5
N1 C2 C3 107.6(3)
N1 C2 Ru1 117.3(3)
C3 C2 Ru1 135.1(3)
C2 C3 C4 104.4(3)
C2 C3 H3A 110.9
C4 C3 H3A 110.9
C2 C3 H3B 110.9
C4 C3 H3B 110.9
H3A C3 H3B 108.9
C5 C4 C9 119.0(4)
C5 C4 C3 132.5(4)
C9 C4 C3 108.5(3)
C8 C9 C4 123.8(4)
C8 C9 N1 129.6(4)
C4 C9 N1 106.7(3)
C9 C8 C7 116.6(4)
C9 C8 H8 121.7
C7 C8 H8 121.7
C6 C7 C8 120.3(4)
C6 C7 H7 119.8
C8 C7 H7 119.8
C5 C6 C7 121.5(4)
C5 C6 H6 119.2
C7 C6 H6 119.2
C4 C5 C6 118.7(4)
C4 C5 H5 120.6
C6 C5 H5 120.6
C2 N1 C10 117.4(3)
C2 N1 C9 112.8(3)
C10 N1 C9 129.7(3)
N2 C10 N3 127.8(4)
N2 C10 N1 120.4(4)
N3 C10 N1 111.8(3)
C10 N2 C11 114.9(4)
N2 C11 C12 123.1(4)
N2 C11 H11 118.5
C12 C11 H11 118.5
C11 C12 C13 117.1(4)
C11 C12 H12 121.4
C13 C12 H12 121.4
N3 C13 C12 121.4(4)
N3 C13 H13 119.3
C12 C13 H13 119.3
C13 N3 C10 115.6(3)
C13 N3 Ru1 127.6(3)
C10 N3 Ru1 116.8(3)
N5 C27 C28 178.9(5)
C27 C28 H28A 109.5
C27 C28 H28B 109.5
H28A C28 H28B 109.5
C27 C28 H28C 109.5
H28A C28 H28C 109.5
H28B C28 H28C 109.5

loop_
_geom_bond_atom_site_label_1
_geom_bond_atom_site_label_2
_geom_bond_distance
Ru1 C2 1.986(4)
Ru1 N3 2.082(3)
Ru1 N5 2.044(3)
Ru1 C50 2.237(4)
Ru1 C51 2.298(4)
Ru1 C52 2.296(4)
Ru1 C53 2.220(4)
Ru1 C54 2.197(4)
Ru1 C55 2.206(4)
Sb1 F1 1.871(3)
Sb1 F2 1.883(2)
Sb1 F3 1.875(2)
Sb1 F4 1.865(2)
Sb1 F5 1.857(3)
Sb1 F6 1.860(3)
Sb2 F7 1.868(3)
Sb2 F8 1.855(3)
Sb2 F9 1.875(3)
Sb2 F10 1.841(3)
Sb2 F11 1.864(3)
Sb2 F12 1.853(3)
N5 C27 1.133(5)
C50 C55 1.406(6)
C50 C51 1.442(6)
C50 C56 1.510(6)
C51 C52 1.373(6)
C51 H51 0.9500
C52 C53 1.436(5)
C52 H52 0.9500
C53 C54 1.406(5)
C53 C59 1.497(6)
C54 C55 1.409(6)
C54 H54 0.9500
C55 H55 0.9500
C59 H59C 0.9800
C59 H59B 0.9800
C59 H59A 0.9800
C56 C58 1.531(6)
C56 C57 1.533(6)
C56 H56 1.0000
C57 H57A 0.9800
C57 H57B 0.9800
C57 H57C 0.9800
C58 H58A 0.9800
C58 H58C 0.9800
C58 H58B 0.9800
C2 N1 1.345(5)
C2 C3 1.485(5)
C3 C4 1.514(5)
C3 H3A 0.9900
C3 H3B 0.9900
C4 C5 1.377(6)
C4 C9 1.388(5)
C9 C8 1.376(5)
C9 N1 1.447(5)
C8 C7 1.396(6)
C8 H8 0.9500
C7 C6 1.393(6)
C7 H7 0.9500
C6 C5 1.384(6)
C6 H6 0.9500
C5 H5 0.9500
N1 C10 1.399(5)
C10 N2 1.314(5)
C10 N3 1.351(5)
N2 C11 1.339(5)
C11 C12 1.375(6)
C11 H11 0.9500
C12 C13 1.384(6)
C12 H12 0.9500
C13 N3 1.338(5)
C13 H13 0.9500
C27 C28 1.444(6)
C28 H28A 0.9800
C28 H28B 0.9800
C28 H28C 0.9800

loop_
_geom_hbond_atom_site_label_D
_geom_hbond_atom_site_label_H
_geom_hbond_atom_site_label_A
_geom_hbond_site_symmetry_A
_geom_hbond_distance_DH
_geom_hbond_distance_HA
_geom_hbond_distance_DA
_geom_hbond_angle_DHA
C11 H11 F7 7_566 0.95 2.54 3.398(6) 151
C12 H12 F1 . 0.95 2.39 3.157(5) 138
C13 H13 F2 . 0.95 2.30 3.229(5) 167
C51 H51 F11 3_746 0.95 2.54 3.485(6) 174
C52 H52 F2 . 0.95 2.50 3.337(5) 147
C54 H54 F5 6_765 0.95 2.26 3.110(5) 148
C59 H59B F6 . 0.98 2.32 3.253(6) 158
C59 H59C F5 6_765 0.98 2.45 3.270(6) 141

_cod_database_fobs_code 2241135
